data_4336744
loop_
_publ_author_name
'Atsushi Kobayashi'
'Kahori Komatsu'
'Hiroki Ohara'
'Waka Kamada'
'Yuko Chishina'
'Kiyoshi Tsuge'
'Ho-Chol Chang'
'Masako Kato'

_publ_contact_author_email akoba@sci.hokudai.ac.jp
_publ_contact_author_fax +81-11-706-3447
_publ_contact_author_name 'Atsushi Kobayashi'
_publ_contact_author_phone +81-11-706-3819
_publ_section_title
;
 Photo- and Vapor-Controlled Luminescence of Rhombic Dicopper(I) Complexes
 Containing Dimethyl Sulfoxide
;
_journal_name_full 'Inorganic Chemistry'
_journal_page_first 13188
_journal_page_last 13198
_journal_paper_doi 10.1021/ic402104q
_journal_volume 52
_journal_year 2013
_chemical_formula_moiety 'C40 H42 Cu2 I2 O2 P2 S2'
_chemical_formula_sum 'C40 H42 Cu2 I2 O2 P2 S2'
_chemical_formula_weight 1061.74
_space_group_IT_number 2
_symmetry_cell_setting triclinic
_symmetry_Int_Tables_number 2
_symmetry_space_group_name_Hall '-P 1'
_symmetry_space_group_name_H-M 'P -1'
_atom_sites_solution_hydrogens geom
_atom_sites_solution_primary direct
_atom_sites_solution_secondary difmap
_cell_angle_alpha 91.046(3)
_cell_angle_beta 103.948(3)
_cell_angle_gamma 116.074(3)
_cell_formula_units_Z 1
_cell_length_a 8.627(3)
_cell_length_b 9.354(3)
_cell_length_c 14.551(4)
_cell_measurement_temperature 150
_cell_measurement_theta_max 27.48
_cell_measurement_theta_min 3.02
_cell_volume 1013.2(6)
_computing_cell_refinement CrystalClear
_computing_data_collection 'CrystalClear (Rigaku Corp., 2000)'
_computing_data_reduction CrystalClear
_computing_molecular_graphics 'CrystalStructure 4.0'
_computing_publication_material 'CrystalStructure 4.0 (Rigaku, 2010)'
_computing_structure_refinement 'SHELXL97 (Sheldrick, 2008)'
_computing_structure_solution 'SIR2004 (Burla, et al., 2005)'
_diffrn_ambient_temperature 150
_diffrn_detector_area_resol_mean 7.314
_diffrn_measured_fraction_theta_full 0.980
_diffrn_measured_fraction_theta_max 0.980
_diffrn_measurement_device_type 'Rigaku Mercury70'
_diffrn_measurement_method \w
_diffrn_radiation_type 'Mo K\a'
_diffrn_radiation_wavelength 0.71070
_diffrn_reflns_av_R_equivalents 0.0170
_diffrn_reflns_limit_h_max 11
_diffrn_reflns_limit_h_min -9
_diffrn_reflns_limit_k_max 7
_diffrn_reflns_limit_k_min -12
_diffrn_reflns_limit_l_max 18
_diffrn_reflns_limit_l_min -18
_diffrn_reflns_number 8240
_diffrn_reflns_theta_full 27.48
_diffrn_reflns_theta_max 27.48
_diffrn_standards_number 0
_exptl_absorpt_coefficient_mu 2.789
_exptl_absorpt_correction_T_max 0.572
_exptl_absorpt_correction_T_min 0.473
_exptl_absorpt_correction_type multi-scan
_exptl_absorpt_process_details 'REQAB (Rigaku, 1998)'
_exptl_crystal_colour colorless
_exptl_crystal_density_diffrn 1.740
_exptl_crystal_description block
_exptl_crystal_F_000 524.00
_exptl_crystal_size_max 0.300
_exptl_crystal_size_mid 0.200
_exptl_crystal_size_min 0.200
_refine_diff_density_max 0.990
_refine_diff_density_min -0.700
_refine_ls_extinction_method none
_refine_ls_goodness_of_fit_ref 1.072
_refine_ls_hydrogen_treatment constr
_refine_ls_number_parameters 226
_refine_ls_number_reflns 4553
_refine_ls_number_restraints 0
_refine_ls_R_factor_gt 0.0270
_refine_ls_shift/su_max 0.001
_refine_ls_structure_factor_coef Fsqd
_refine_ls_weighting_details 'w = 1/[\s^2^(Fo^2^)+(0.0279P)^2^+1.1788P] where P=(Fo^2^+2Fc^2^)/3'
_refine_ls_weighting_scheme calc
_refine_ls_wR_factor_ref 0.0651
_reflns_number_gt 4216
_reflns_number_total 4553
_reflns_threshold_expression F^2^>2.0\s(F^2^)
_cod_data_source_file ic402104q_si_002_2.cif
_cod_data_source_block '__CuI_O'
_cod_original_cell_volume 1013.2(5)
_cod_database_code 4336744

loop_
_symmetry_equiv_pos_site_id
_symmetry_equiv_pos_as_xyz
1 +X,+Y,+Z
2 -X,-Y,-Z

loop_
_atom_site_label
_atom_site_type_symbol
_atom_site_fract_x
_atom_site_fract_y
_atom_site_fract_z
_atom_site_U_iso_or_equiv
_atom_site_adp_type
_atom_site_occupancy
_atom_site_symmetry_multiplicity
_atom_site_calc_flag
_atom_site_refinement_flags
I(1) I 0.39588(2) 0.17196(2) 0.469351(12) 0.02135(6) Uani 1.0 2 d .
Cu(1) Cu 0.62891(5) 0.10437(4) 0.59150(2) 0.01983(8) Uani 1.0 2 d .
S(1) S 1.01304(9) 0.25536(8) 0.54783(5) 0.02099(14) Uani 1.0 2 d .
P(1) P 0.62496(9) 0.13202(7) 0.74335(5) 0.01505(13) Uani 1.0 2 d .
O(1) O 0.8785(3) 0.2907(3) 0.58191(17) 0.0307(5) Uani 1.0 2 d .
C(1) C 0.5979(4) 0.3077(3) 0.77440(18) 0.0165(5) Uani 1.0 2 d .
C(2) C 0.6744(4) 0.4396(4) 0.72712(19) 0.0226(6) Uani 1.0 2 d .
C(3) C 0.6548(5) 0.5769(4) 0.7427(2) 0.0273(7) Uani 1.0 2 d .
C(4) C 0.5569(5) 0.5835(4) 0.8042(2) 0.0278(7) Uani 1.0 2 d .
C(5) C 0.4820(4) 0.4544(4) 0.8520(2) 0.0254(6) Uani 1.0 2 d .
C(6) C 0.5027(4) 0.3170(4) 0.83725(19) 0.0209(6) Uani 1.0 2 d .
C(7) C 0.8280(4) 0.1580(3) 0.83338(18) 0.0162(5) Uani 1.0 2 d .
C(8) C 0.9222(4) 0.2815(4) 0.9105(2) 0.0221(6) Uani 1.0 2 d .
C(9) C 1.0779(4) 0.2943(4) 0.9738(2) 0.0277(7) Uani 1.0 2 d .
C(10) C 1.1418(4) 0.1855(4) 0.9612(2) 0.0277(7) Uani 1.0 2 d .
C(11) C 1.0497(4) 0.0621(4) 0.8852(2) 0.0262(6) Uani 1.0 2 d .
C(12) C 0.8933(4) 0.0483(4) 0.8213(2) 0.0223(6) Uani 1.0 2 d .
C(13) C 0.4476(4) -0.0350(3) 0.77788(18) 0.0177(5) Uani 1.0 2 d .
C(14) C 0.2891(4) -0.1292(4) 0.7060(2) 0.0271(7) Uani 1.0 2 d .
C(15) C 0.1498(5) -0.2594(4) 0.7272(3) 0.0357(8) Uani 1.0 2 d .
C(16) C 0.1671(5) -0.2980(4) 0.8191(3) 0.0308(7) Uani 1.0 2 d .
C(17) C 0.3228(4) -0.2060(4) 0.8908(2) 0.0265(6) Uani 1.0 2 d .
C(18) C 0.4629(4) -0.0748(4) 0.87052(19) 0.0214(6) Uani 1.0 2 d .
C(19) C 1.1097(4) 0.1762(4) 0.6428(3) 0.0308(7) Uani 1.0 2 d .
C(20) C 1.2026(4) 0.4476(4) 0.5620(3) 0.0322(7) Uani 1.0 2 d .
H(1) H 0.7400 0.4351 0.6842 0.0271 Uiso 1.0 2 calc R
H(2) H 0.7084 0.6665 0.7112 0.0327 Uiso 1.0 2 calc R
H(3) H 0.5413 0.6766 0.8136 0.0334 Uiso 1.0 2 calc R
H(4) H 0.4165 0.4596 0.8948 0.0304 Uiso 1.0 2 calc R
H(5) H 0.4516 0.2290 0.8703 0.0250 Uiso 1.0 2 calc R
H(6) H 0.8797 0.3572 0.9198 0.0265 Uiso 1.0 2 calc R
H(7) H 1.1412 0.3786 1.0263 0.0332 Uiso 1.0 2 calc R
H(8) H 1.2489 0.1954 1.0047 0.0332 Uiso 1.0 2 calc R
H(9) H 1.0930 -0.0132 0.8766 0.0315 Uiso 1.0 2 calc R
H(10) H 0.8305 -0.0365 0.7690 0.0267 Uiso 1.0 2 calc R
H(11) H 0.2768 -0.1040 0.6425 0.0325 Uiso 1.0 2 calc R
H(12) H 0.0419 -0.3222 0.6783 0.0428 Uiso 1.0 2 calc R
H(13) H 0.0718 -0.3880 0.8329 0.0370 Uiso 1.0 2 calc R
H(14) H 0.3342 -0.2324 0.9540 0.0318 Uiso 1.0 2 calc R
H(15) H 0.5698 -0.0119 0.9200 0.0257 Uiso 1.0 2 calc R
H(16) H 1.2161 0.2644 0.6864 0.0369 Uiso 1.0 2 calc R
H(17) H 1.1444 0.1012 0.6164 0.0369 Uiso 1.0 2 calc R
H(18) H 1.0216 0.1195 0.6778 0.0369 Uiso 1.0 2 calc R
H(19) H 1.1896 0.4957 0.5031 0.0386 Uiso 1.0 2 calc R
H(20) H 1.3124 0.4349 0.5752 0.0386 Uiso 1.0 2 calc R
H(21) H 1.2099 0.5177 0.6154 0.0386 Uiso 1.0 2 calc R

loop_
_atom_site_aniso_label
_atom_site_aniso_U_11
_atom_site_aniso_U_22
_atom_site_aniso_U_33
_atom_site_aniso_U_12
_atom_site_aniso_U_13
_atom_site_aniso_U_23
I(1) 0.02312(10) 0.01932(9) 0.02156(10) 0.01177(7) 0.00217(7) 0.00152(7)
Cu(1) 0.02199(18) 0.02110(16) 0.01814(16) 0.01048(14) 0.00726(13) 0.00381(13)
S(1) 0.0171(4) 0.0212(3) 0.0219(3) 0.0070(3) 0.0040(3) 0.0047(3)
P(1) 0.0159(3) 0.0125(3) 0.0162(3) 0.0059(3) 0.0045(3) 0.0023(3)
O(1) 0.0188(11) 0.0254(11) 0.0492(14) 0.0093(9) 0.0128(10) 0.0099(10)
C(1) 0.0168(13) 0.0135(11) 0.0167(12) 0.0065(10) 0.0010(10) 0.0008(10)
C(2) 0.0280(15) 0.0183(13) 0.0209(13) 0.0095(12) 0.0079(12) 0.0027(11)
C(3) 0.0370(17) 0.0160(13) 0.0250(14) 0.0117(12) 0.0026(13) 0.0038(11)
C(4) 0.0310(17) 0.0203(13) 0.0301(15) 0.0164(13) -0.0037(13) -0.0038(12)
C(5) 0.0227(15) 0.0257(14) 0.0289(15) 0.0139(12) 0.0041(12) -0.0036(12)
C(6) 0.0193(14) 0.0202(13) 0.0207(13) 0.0077(11) 0.0041(11) 0.0002(11)
C(7) 0.0167(13) 0.0156(12) 0.0173(12) 0.0070(10) 0.0067(10) 0.0051(10)
C(8) 0.0210(14) 0.0202(13) 0.0244(14) 0.0097(11) 0.0048(11) 0.0011(11)
C(9) 0.0212(15) 0.0296(15) 0.0249(14) 0.0084(12) 0.0006(12) -0.0020(12)
C(10) 0.0206(15) 0.0374(17) 0.0273(15) 0.0151(13) 0.0064(12) 0.0118(13)
C(11) 0.0288(16) 0.0302(15) 0.0297(15) 0.0205(13) 0.0109(13) 0.0112(13)
C(12) 0.0242(15) 0.0204(13) 0.0243(14) 0.0112(12) 0.0081(12) 0.0040(11)
C(13) 0.0169(13) 0.0157(12) 0.0204(13) 0.0072(10) 0.0054(10) 0.0014(10)
C(14) 0.0238(15) 0.0277(15) 0.0197(13) 0.0036(12) 0.0049(12) 0.0031(12)
C(15) 0.0244(17) 0.0329(17) 0.0298(16) -0.0027(14) 0.0049(13) -0.0004(14)
C(16) 0.0259(16) 0.0238(15) 0.0360(17) 0.0024(13) 0.0142(14) 0.0063(13)
C(17) 0.0312(16) 0.0262(14) 0.0263(14) 0.0129(13) 0.0151(13) 0.0107(12)
C(18) 0.0234(14) 0.0192(13) 0.0208(13) 0.0092(11) 0.0058(11) 0.0024(11)
C(19) 0.0239(16) 0.0389(17) 0.0310(16) 0.0159(14) 0.0065(13) 0.0148(14)
C(20) 0.0196(15) 0.0237(15) 0.054(2) 0.0080(12) 0.0145(14) 0.0102(14)

loop_
_atom_type_symbol
_atom_type_description
_atom_type_scat_dispersion_real
_atom_type_scat_dispersion_imag
_atom_type_scat_source
C C 0.0033 0.0016
;
International Tables for Crystallography
(1992, Vol. C, Tables 4.2.6.8 and 6.1.1.4)
;
H H 0.0000 0.0000
;
International Tables for Crystallography
(1992, Vol. C, Table 6.1.1.4)
;
Cu Cu 0.3201 1.2651
;
International Tables for Crystallography
(1992, Vol. C, Tables 4.2.6.8 and 6.1.1.4)
;
I I -0.4742 1.8119
;
International Tables for Crystallography
(1992, Vol. C, Tables 4.2.6.8 and 6.1.1.4)
;
O O 0.0106 0.0060
;
International Tables for Crystallography
(1992, Vol. C, Tables 4.2.6.8 and 6.1.1.4)
;
P P 0.1023 0.0942
;
International Tables for Crystallography
(1992, Vol. C, Tables 4.2.6.8 and 6.1.1.4)
;
S S 0.1246 0.1234
;
International Tables for Crystallography
(1992, Vol. C, Tables 4.2.6.8 and 6.1.1.4)
;

loop_
_geom_angle_atom_site_label_1
_geom_angle_atom_site_label_2
_geom_angle_atom_site_label_3
_geom_angle
_geom_angle_publ_flag
_geom_angle_site_symmetry_1
_geom_angle_site_symmetry_3
Cu(1) I(1) Cu(1) 69.340(16) yes . 2_656
I(1) Cu(1) I(1) 110.660(15) yes . 2_656
I(1) Cu(1) P(1) 114.13(4) yes . .
I(1) Cu(1) O(1) 101.46(8) yes . .
I(1) Cu(1) P(1) 114.46(3) yes 2_656 .
I(1) Cu(1) O(1) 108.36(8) yes 2_656 .
P(1) Cu(1) O(1) 106.71(7) yes . .
O(1) S(1) C(19) 105.86(17) yes . .
O(1) S(1) C(20) 104.44(16) yes . .
C(19) S(1) C(20) 97.93(15) yes . .
Cu(1) P(1) C(1) 112.30(9) yes . .
Cu(1) P(1) C(7) 115.61(11) yes . .
Cu(1) P(1) C(13) 116.06(9) yes . .
C(1) P(1) C(7) 104.16(13) yes . .
C(1) P(1) C(13) 104.73(15) yes . .
C(7) P(1) C(13) 102.59(13) yes . .
Cu(1) O(1) S(1) 122.19(14) yes . .
P(1) C(1) C(2) 115.8(3) yes . .
P(1) C(1) C(6) 125.2(2) yes . .
C(2) C(1) C(6) 118.9(3) yes . .
C(1) C(2) C(3) 120.4(4) yes . .
C(2) C(3) C(4) 120.1(3) yes . .
C(3) C(4) C(5) 120.1(4) yes . .
C(4) C(5) C(6) 120.0(4) yes . .
C(1) C(6) C(5) 120.6(3) yes . .
P(1) C(7) C(8) 124.2(3) yes . .
P(1) C(7) C(12) 116.94(18) yes . .
C(8) C(7) C(12) 118.8(3) yes . .
C(7) C(8) C(9) 120.2(4) yes . .
C(8) C(9) C(10) 120.6(3) yes . .
C(9) C(10) C(11) 119.8(3) yes . .
C(10) C(11) C(12) 120.0(4) yes . .
C(7) C(12) C(11) 120.5(3) yes . .
P(1) C(13) C(14) 117.2(2) yes . .
P(1) C(13) C(18) 123.87(17) yes . .
C(14) C(13) C(18) 118.9(3) yes . .
C(13) C(14) C(15) 120.2(3) yes . .
C(14) C(15) C(16) 120.4(3) yes . .
C(15) C(16) C(17) 120.1(3) yes . .
C(16) C(17) C(18) 120.1(3) yes . .
C(13) C(18) C(17) 120.4(3) yes . .
C(1) C(2) H(1) 119.828 no . .
C(3) C(2) H(1) 119.822 no . .
C(2) C(3) H(2) 119.946 no . .
C(4) C(3) H(2) 119.938 no . .
C(3) C(4) H(3) 119.963 no . .
C(5) C(4) H(3) 119.969 no . .
C(4) C(5) H(4) 120.008 no . .
C(6) C(5) H(4) 120.016 no . .
C(1) C(6) H(5) 119.724 no . .
C(5) C(6) H(5) 119.712 no . .
C(7) C(8) H(6) 119.893 no . .
C(9) C(8) H(6) 119.902 no . .
C(8) C(9) H(7) 119.679 no . .
C(10) C(9) H(7) 119.681 no . .
C(9) C(10) H(8) 120.077 no . .
C(11) C(10) H(8) 120.082 no . .
C(10) C(11) H(9) 120.003 no . .
C(12) C(11) H(9) 120.010 no . .
C(7) C(12) H(10) 119.730 no . .
C(11) C(12) H(10) 119.731 no . .
C(13) C(14) H(11) 119.921 no . .
C(15) C(14) H(11) 119.923 no . .
C(14) C(15) H(12) 119.810 no . .
C(16) C(15) H(12) 119.801 no . .
C(15) C(16) H(13) 119.959 no . .
C(17) C(16) H(13) 119.960 no . .
C(16) C(17) H(14) 119.976 no . .
C(18) C(17) H(14) 119.971 no . .
C(13) C(18) H(15) 119.779 no . .
C(17) C(18) H(15) 119.777 no . .
S(1) C(19) H(16) 109.464 no . .
S(1) C(19) H(17) 109.469 no . .
S(1) C(19) H(18) 109.466 no . .
H(16) C(19) H(17) 109.477 no . .
H(16) C(19) H(18) 109.471 no . .
H(17) C(19) H(18) 109.480 no . .
S(1) C(20) H(19) 109.474 no . .
S(1) C(20) H(20) 109.471 no . .
S(1) C(20) H(21) 109.467 no . .
H(19) C(20) H(20) 109.480 no . .
H(19) C(20) H(21) 109.463 no . .
H(20) C(20) H(21) 109.471 no . .

loop_
_geom_bond_atom_site_label_1
_geom_bond_atom_site_label_2
_geom_bond_distance
_geom_bond_publ_flag
_geom_bond_site_symmetry_2
I(1) Cu(1) 2.6526(7) yes .
I(1) Cu(1) 2.6174(8) yes 2_656
Cu(1) P(1) 2.2301(10) yes .
Cu(1) O(1) 2.133(2) yes .
S(1) O(1) 1.520(3) yes .
S(1) C(19) 1.782(4) yes .
S(1) C(20) 1.786(3) yes .
P(1) C(1) 1.822(4) yes .
P(1) C(7) 1.830(3) yes .
P(1) C(13) 1.825(3) yes .
C(1) C(2) 1.402(4) yes .
C(1) C(6) 1.393(5) yes .
C(2) C(3) 1.389(6) yes .
C(3) C(4) 1.388(6) yes .
C(4) C(5) 1.386(5) yes .
C(5) C(6) 1.393(5) yes .
C(7) C(8) 1.394(4) yes .
C(7) C(12) 1.397(6) yes .
C(8) C(9) 1.388(5) yes .
C(9) C(10) 1.382(6) yes .
C(10) C(11) 1.381(4) yes .
C(11) C(12) 1.393(5) yes .
C(13) C(14) 1.399(4) yes .
C(13) C(18) 1.396(4) yes .
C(14) C(15) 1.389(5) yes .
C(15) C(16) 1.382(5) yes .
C(16) C(17) 1.382(4) yes .
C(17) C(18) 1.391(4) yes .
C(2) H(1) 0.950 no .
C(3) H(2) 0.950 no .
C(4) H(3) 0.950 no .
C(5) H(4) 0.950 no .
C(6) H(5) 0.950 no .
C(8) H(6) 0.950 no .
C(9) H(7) 0.950 no .
C(10) H(8) 0.950 no .
C(11) H(9) 0.950 no .
C(12) H(10) 0.950 no .
C(14) H(11) 0.950 no .
C(15) H(12) 0.950 no .
C(16) H(13) 0.950 no .
C(17) H(14) 0.950 no .
C(18) H(15) 0.950 no .
C(19) H(16) 0.980 no .
C(19) H(17) 0.980 no .
C(19) H(18) 0.980 no .
C(20) H(19) 0.980 no .
C(20) H(20) 0.980 no .
C(20) H(21) 0.980 no .

loop_
_geom_contact_atom_site_label_1
_geom_contact_atom_site_label_2
_geom_contact_distance
_geom_contact_publ_flag
_geom_contact_site_symmetry_2
Cu(1) C(2) 3.493(4) no .
C(1) C(4) 2.794(5) no .
C(1) C(8) 3.124(5) no .
C(2) C(5) 2.779(6) no .
C(3) C(6) 2.777(4) no .
C(6) C(13) 3.184(5) no .
C(6) C(18) 3.581(5) no .
C(7) C(10) 2.793(5) no .
C(7) C(18) 3.128(4) no .
C(8) C(11) 2.776(6) no .
C(9) C(12) 2.765(4) no .
C(12) C(13) 3.459(5) no .
C(12) C(19) 3.486(5) no .
C(13) C(16) 2.791(4) no .
C(14) C(17) 2.777(5) no .
C(15) C(18) 2.771(4) no .
O(1) C(20) 3.443(5) no 2_766
C(6) C(19) 3.543(4) no 1_455
C(10) C(11) 3.419(5) no 2_757
C(11) C(10) 3.419(5) no 2_757
C(19) C(6) 3.543(4) no 1_655
C(20) O(1) 3.443(5) no 2_766
I(1) H(10) 3.4422 no 2_656
I(1) H(18) 3.5254 no 2_656
Cu(1) H(1) 2.9878 no .
Cu(1) H(10) 3.3773 no .
Cu(1) H(11) 3.0842 no .
Cu(1) H(18) 3.2552 no .
S(1) H(11) 3.0550 no 2_656
S(1) H(12) 3.3203 no 2_656
P(1) H(1) 2.7911 no .
P(1) H(5) 2.9898 no .
P(1) H(6) 2.9786 no .
P(1) H(10) 2.8158 no .
P(1) H(11) 2.8244 no .
P(1) H(15) 2.9669 no .
O(1) H(1) 2.7696 no .
O(1) H(11) 3.3367 no 2_656
O(1) H(16) 3.0596 no .
O(1) H(17) 3.4215 no .
O(1) H(18) 2.6506 no .
O(1) H(19) 3.0385 no .
O(1) H(20) 3.4038 no .
O(1) H(21) 2.6217 no .
C(1) H(2) 3.2783 no .
C(1) H(4) 3.2752 no .
C(1) H(6) 2.6639 no .
C(2) H(3) 3.2630 no .
C(2) H(5) 3.2671 no .
C(2) H(6) 3.2370 no .
C(3) H(4) 3.2605 no .
C(4) H(1) 3.2620 no .
C(4) H(5) 3.2618 no .
C(5) H(2) 3.2597 no .
C(6) H(1) 3.2662 no .
C(6) H(3) 3.2643 no .
C(6) H(6) 3.0309 no .
C(6) H(15) 3.5521 no .
C(7) H(7) 3.2667 no .
C(7) H(9) 3.2785 no .
C(7) H(15) 2.7189 no .
C(7) H(18) 3.2198 no .
C(8) H(8) 3.2622 no .
C(8) H(10) 3.2616 no .
C(8) H(15) 3.1109 no .
C(9) H(9) 3.2489 no .
C(10) H(6) 3.2603 no .
C(10) H(10) 3.2574 no .
C(11) H(7) 3.2471 no .
C(11) H(18) 3.0459 no .
C(12) H(6) 3.2630 no .
C(12) H(8) 3.2611 no .
C(12) H(15) 3.2791 no .
C(12) H(18) 2.5582 no .
C(13) H(5) 2.7732 no .
C(13) H(10) 3.3428 no .
C(13) H(12) 3.2732 no .
C(13) H(14) 3.2756 no .
C(14) H(5) 3.5877 no .
C(14) H(13) 3.2607 no .
C(14) H(15) 3.2669 no .
C(15) H(14) 3.2514 no .
C(16) H(11) 3.2594 no .
C(16) H(15) 3.2579 no .
C(17) H(12) 3.2505 no .
C(18) H(5) 2.8862 no .
C(18) H(11) 3.2673 no .
C(18) H(13) 3.2605 no .
C(19) H(10) 3.3443 no .
C(19) H(19) 3.5528 no .
C(19) H(20) 2.6608 no .
C(19) H(21) 2.9827 no .
C(20) H(12) 3.4882 no 2_656
C(20) H(16) 2.5327 no .
C(20) H(17) 3.1987 no .
C(20) H(18) 3.4561 no .
H(1) H(2) 2.3355 no .
H(1) H(6) 3.5506 no .
H(2) H(3) 2.3366 no .
H(3) H(4) 2.3356 no .
H(4) H(5) 2.3393 no .
H(5) H(6) 3.2237 no .
H(5) H(15) 2.8921 no .
H(6) H(7) 2.3315 no .
H(6) H(15) 3.3107 no .
H(7) H(8) 2.3281 no .
H(8) H(9) 2.3326 no .
H(9) H(10) 2.3390 no .
H(9) H(18) 3.1989 no .
H(10) H(15) 3.5724 no .
H(10) H(18) 2.3702 no .
H(11) H(12) 2.3353 no .
H(12) H(13) 2.3281 no .
H(12) H(19) 2.8359 no 2_656
H(13) H(14) 2.3312 no .
H(14) H(15) 2.3378 no .
H(16) H(19) 3.4923 no .
H(16) H(20) 2.3306 no .
H(16) H(21) 2.6189 no .
H(17) H(20) 2.9518 no .
H(18) H(20) 3.5625 no .
H(18) H(21) 3.5855 no .
I(1) H(2) 3.1925 no 2_666
I(1) H(17) 3.2783 no 1_455
I(1) H(19) 3.4795 no 2_766
I(1) H(20) 3.3005 no 1_455
S(1) H(17) 3.5835 no 2_756
S(1) H(19) 3.4705 no 2_766
O(1) H(12) 3.3824 no 1_665
O(1) H(19) 2.5768 no 2_766
O(1) H(21) 3.5170 no 2_766
C(1) H(7) 3.5810 no 2_767
C(1) H(16) 3.0708 no 1_455
C(2) H(7) 3.5975 no 2_767
C(2) H(12) 3.2337 no 1_665
C(2) H(13) 3.0378 no 1_665
C(2) H(16) 3.4366 no 1_455
C(2) H(20) 3.3450 no 1_455
C(3) H(7) 3.3201 no 2_767
C(3) H(10) 3.2205 no 1_565
C(3) H(12) 3.4199 no 1_665
C(3) H(13) 3.3827 no 1_665
C(3) H(16) 3.4977 no 1_455
C(3) H(20) 3.0646 no 1_455
C(4) H(7) 3.0084 no 2_767
C(4) H(8) 3.0516 no 2_767
C(4) H(10) 3.4270 no 1_565
C(4) H(16) 3.1879 no 1_455
C(4) H(20) 3.3697 no 1_455
C(4) H(21) 3.3535 no 1_455
C(5) H(4) 3.5637 no 2_667
C(5) H(7) 2.9672 no 2_767
C(5) H(8) 3.5940 no 1_455
C(5) H(8) 3.3463 no 2_767
C(5) H(16) 2.7971 no 1_455
C(6) H(7) 3.2634 no 2_767
C(6) H(8) 3.5370 no 1_455
C(6) H(14) 3.2923 no 2_657
C(6) H(16) 2.7296 no 1_455
C(8) H(7) 3.5936 no 2_767
C(8) H(13) 3.1339 no 1_665
C(8) H(14) 3.1981 no 2_657
C(9) H(4) 3.1553 no 1_655
C(9) H(6) 3.4138 no 2_767
C(9) H(9) 3.4887 no 2_757
C(10) H(3) 3.5073 no 2_767
C(10) H(4) 2.9962 no 1_655
C(10) H(5) 3.1339 no 1_655
C(10) H(9) 3.4409 no 2_757
C(11) H(5) 3.1813 no 1_655
C(11) H(8) 3.4173 no 2_757
C(12) H(2) 3.3786 no 1_545
C(12) H(3) 3.4444 no 1_545
C(12) H(8) 3.5160 no 2_757
C(13) H(3) 3.1572 no 1_545
C(14) H(3) 3.5247 no 1_545
C(14) H(17) 3.0964 no 1_455
C(14) H(21) 3.2459 no 1_445
C(15) H(1) 3.3233 no 1_445
C(15) H(2) 3.5038 no 1_445
C(15) H(9) 3.4050 no 1_455
C(15) H(21) 2.9149 no 1_445
C(16) H(1) 3.4507 no 1_445
C(16) H(3) 3.3592 no 1_545
C(16) H(9) 3.1438 no 1_455
C(16) H(21) 3.5764 no 1_445
C(17) H(3) 2.9694 no 1_545
C(17) H(4) 3.5560 no 1_545
C(17) H(6) 3.5970 no 2_657
C(17) H(8) 3.5973 no 2_757
C(17) H(9) 3.1918 no 1_455
C(17) H(15) 3.0813 no 2_657
C(18) H(3) 2.8517 no 1_545
C(18) H(8) 3.3339 no 2_757
C(18) H(9) 3.5044 no 1_455
C(18) H(14) 3.3158 no 2_657
C(18) H(15) 3.2483 no 2_657
C(19) H(11) 3.5036 no 1_655
C(20) H(19) 3.5603 no 2_766
H(1) C(15) 3.3233 no 1_665
H(1) C(16) 3.4507 no 1_665
H(1) H(12) 2.6201 no 1_665
H(1) H(13) 2.8869 no 1_665
H(1) H(19) 2.9556 no 2_766
H(2) I(1) 3.1925 no 2_666
H(2) C(12) 3.3786 no 1_565
H(2) C(15) 3.5038 no 1_665
H(2) H(9) 3.5955 no 1_565
H(2) H(10) 2.5397 no 1_565
H(2) H(12) 2.9861 no 1_665
H(2) H(13) 3.4620 no 1_665
H(2) H(20) 3.2186 no 1_455
H(3) C(10) 3.5073 no 2_767
H(3) C(12) 3.4444 no 1_565
H(3) C(13) 3.1572 no 1_565
H(3) C(14) 3.5247 no 1_565
H(3) C(16) 3.3592 no 1_565
H(3) C(17) 2.9694 no 1_565
H(3) C(18) 2.8517 no 1_565
H(3) H(7) 3.3777 no 2_767
H(3) H(8) 2.7153 no 2_767
H(3) H(10) 2.9679 no 1_565
H(3) H(14) 3.3359 no 1_565
H(3) H(15) 3.1579 no 1_565
H(3) H(21) 3.2916 no 1_455
H(4) C(5) 3.5637 no 2_667
H(4) C(9) 3.1553 no 1_455
H(4) C(10) 2.9962 no 1_455
H(4) C(17) 3.5560 no 1_565
H(4) H(4) 2.9745 no 2_667
H(4) H(7) 3.2461 no 1_455
H(4) H(7) 3.3044 no 2_767
H(4) H(8) 2.9785 no 1_455
H(4) H(8) 3.2385 no 2_767
H(4) H(14) 3.3987 no 1_565
H(4) H(16) 3.1649 no 1_455
H(5) C(10) 3.1339 no 1_455
H(5) C(11) 3.1813 no 1_455
H(5) H(8) 2.8576 no 1_455
H(5) H(9) 2.9483 no 1_455
H(5) H(14) 2.7601 no 2_657
H(5) H(16) 3.0667 no 1_455
H(6) C(9) 3.4138 no 2_767
H(6) C(17) 3.5970 no 2_657
H(6) H(6) 3.0749 no 2_767
H(6) H(7) 2.6724 no 2_767
H(6) H(13) 2.7699 no 1_665
H(6) H(13) 3.5119 no 2_657
H(6) H(14) 2.8207 no 2_657
H(7) C(1) 3.5810 no 2_767
H(7) C(2) 3.5975 no 2_767
H(7) C(3) 3.3201 no 2_767
H(7) C(4) 3.0084 no 2_767
H(7) C(5) 2.9672 no 2_767
H(7) C(6) 3.2634 no 2_767
H(7) C(8) 3.5936 no 2_767
H(7) H(3) 3.3777 no 2_767
H(7) H(4) 3.2461 no 1_655
H(7) H(4) 3.3044 no 2_767
H(7) H(6) 2.6724 no 2_767
H(7) H(13) 3.0863 no 2_657
H(7) H(14) 3.5748 no 1_665
H(8) C(4) 3.0516 no 2_767
H(8) C(5) 3.5940 no 1_655
H(8) C(5) 3.3463 no 2_767
H(8) C(6) 3.5370 no 1_655
H(8) C(11) 3.4173 no 2_757
H(8) C(12) 3.5160 no 2_757
H(8) C(17) 3.5973 no 2_757
H(8) C(18) 3.3339 no 2_757
H(8) H(3) 2.7153 no 2_767
H(8) H(4) 2.9785 no 1_655
H(8) H(4) 3.2385 no 2_767
H(8) H(5) 2.8576 no 1_655
H(8) H(9) 3.5677 no 2_757
H(8) H(14) 3.3583 no 2_757
H(8) H(15) 2.8631 no 2_757
H(9) C(9) 3.4887 no 2_757
H(9) C(10) 3.4409 no 2_757
H(9) C(15) 3.4050 no 1_655
H(9) C(16) 3.1438 no 1_655
H(9) C(17) 3.1918 no 1_655
H(9) C(18) 3.5044 no 1_655
H(9) H(2) 3.5955 no 1_545
H(9) H(5) 2.9483 no 1_655
H(9) H(8) 3.5677 no 2_757
H(9) H(13) 3.4682 no 1_655
H(9) H(14) 3.5363 no 1_655
H(9) H(15) 3.5352 no 2_757
H(10) C(3) 3.2205 no 1_545
H(10) C(4) 3.4270 no 1_545
H(10) H(2) 2.5397 no 1_545
H(10) H(3) 2.9679 no 1_545
H(11) C(19) 3.5036 no 1_455
H(11) H(17) 2.6230 no 1_455
H(11) H(21) 3.3245 no 1_445
H(12) O(1) 3.3824 no 1_445
H(12) C(2) 3.2337 no 1_445
H(12) C(3) 3.4199 no 1_445
H(12) H(1) 2.6201 no 1_445
H(12) H(2) 2.9861 no 1_445
H(12) H(21) 2.7703 no 1_445
H(13) C(2) 3.0378 no 1_445
H(13) C(3) 3.3827 no 1_445
H(13) C(8) 3.1339 no 1_445
H(13) H(1) 2.8869 no 1_445
H(13) H(2) 3.4620 no 1_445
H(13) H(6) 2.7699 no 1_445
H(13) H(6) 3.5119 no 2_657
H(13) H(7) 3.0863 no 2_657
H(13) H(9) 3.4682 no 1_455
H(14) C(6) 3.2923 no 2_657
H(14) C(8) 3.1981 no 2_657
H(14) C(18) 3.3158 no 2_657
H(14) H(3) 3.3359 no 1_545
H(14) H(4) 3.3987 no 1_545
H(14) H(5) 2.7601 no 2_657
H(14) H(6) 2.8207 no 2_657
H(14) H(7) 3.5748 no 1_445
H(14) H(8) 3.3583 no 2_757
H(14) H(9) 3.5363 no 1_455
H(14) H(15) 2.5916 no 2_657
H(15) C(17) 3.0813 no 2_657
H(15) C(18) 3.2483 no 2_657
H(15) H(3) 3.1579 no 1_545
H(15) H(8) 2.8631 no 2_757
H(15) H(9) 3.5352 no 2_757
H(15) H(14) 2.5916 no 2_657
H(15) H(15) 2.9123 no 2_657
H(16) C(1) 3.0708 no 1_655
H(16) C(2) 3.4366 no 1_655
H(16) C(3) 3.4977 no 1_655
H(16) C(4) 3.1879 no 1_655
H(16) C(5) 2.7971 no 1_655
H(16) C(6) 2.7296 no 1_655
H(16) H(4) 3.1649 no 1_655
H(16) H(5) 3.0667 no 1_655
H(17) I(1) 3.2783 no 1_655
H(17) S(1) 3.5835 no 2_756
H(17) C(14) 3.0964 no 1_655
H(17) H(11) 2.6230 no 1_655
H(17) H(17) 3.5795 no 2_756
H(19) I(1) 3.4795 no 2_766
H(19) S(1) 3.4705 no 2_766
H(19) O(1) 2.5768 no 2_766
H(19) C(20) 3.5603 no 2_766
H(19) H(1) 2.9556 no 2_766
H(19) H(19) 3.2865 no 2_766
H(19) H(21) 3.4074 no 2_766
H(20) I(1) 3.3005 no 1_655
H(20) C(2) 3.3450 no 1_655
H(20) C(3) 3.0646 no 1_655
H(20) C(4) 3.3697 no 1_655
H(20) H(2) 3.2186 no 1_655
H(21) O(1) 3.5170 no 2_766
H(21) C(4) 3.3535 no 1_655
H(21) C(14) 3.2459 no 1_665
H(21) C(15) 2.9149 no 1_665
H(21) C(16) 3.5764 no 1_665
H(21) H(3) 3.2916 no 1_655
H(21) H(11) 3.3245 no 1_665
H(21) H(12) 2.7703 no 1_665
H(21) H(19) 3.4074 no 2_766

loop_
_geom_torsion_atom_site_label_1
_geom_torsion_atom_site_label_2
_geom_torsion_atom_site_label_3
_geom_torsion_atom_site_label_4
_geom_torsion
_geom_torsion_publ_flag
_geom_torsion_site_symmetry_1
_geom_torsion_site_symmetry_3
_geom_torsion_site_symmetry_4
Cu(1) I(1) Cu(1) I(1) 0.000(13) no . 2_656 2_656
Cu(1) I(1) Cu(1) P(1) -130.66(3) no . 2_656 2_656
Cu(1) I(1) Cu(1) O(1) 110.42(3) no . 2_656 2_656
Cu(1) I(1) Cu(1) I(1) 0.000(14) no 2_656 . 2_656
Cu(1) I(1) Cu(1) P(1) -130.830(18) no 2_656 . .
Cu(1) I(1) Cu(1) O(1) 114.83(3) no 2_656 . .
I(1) Cu(1) P(1) C(1) -39.71(4) no . . .
I(1) Cu(1) P(1) C(7) -159.05(3) no . . .
I(1) Cu(1) P(1) C(13) 80.71(5) no . . .
I(1) Cu(1) O(1) S(1) -118.52(14) no . . .
I(1) Cu(1) P(1) C(1) -168.65(3) no 2_656 . .
I(1) Cu(1) P(1) C(7) 72.01(4) no 2_656 . .
I(1) Cu(1) P(1) C(13) -48.22(6) no 2_656 . .
I(1) Cu(1) O(1) S(1) -1.99(17) no 2_656 . .
P(1) Cu(1) O(1) S(1) 121.73(14) no . . .
O(1) Cu(1) P(1) C(1) 71.49(9) no . . .
O(1) Cu(1) P(1) C(7) -47.84(9) no . . .
O(1) Cu(1) P(1) C(13) -168.08(9) no . . .
C(19) S(1) O(1) Cu(1) -72.81(17) no . . .
C(20) S(1) O(1) Cu(1) -175.59(16) no . . .
Cu(1) P(1) C(1) C(2) -32.33(18) no . . .
Cu(1) P(1) C(1) C(6) 144.99(15) no . . .
Cu(1) P(1) C(7) C(8) 128.56(18) no . . .
Cu(1) P(1) C(7) C(12) -49.63(19) no . . .
Cu(1) P(1) C(13) C(14) -27.1(3) no . . .
Cu(1) P(1) C(13) C(18) 151.7(2) no . . .
C(1) P(1) C(7) C(8) 4.9(3) no . . .
C(1) P(1) C(7) C(12) -173.34(17) no . . .
C(7) P(1) C(1) C(2) 93.50(18) no . . .
C(7) P(1) C(1) C(6) -89.2(2) no . . .
C(1) P(1) C(13) C(14) 97.3(3) no . . .
C(1) P(1) C(13) C(18) -83.9(3) no . . .
C(13) P(1) C(1) C(2) -159.11(15) no . . .
C(13) P(1) C(1) C(6) 18.2(2) no . . .
C(7) P(1) C(13) C(14) -154.2(3) no . . .
C(7) P(1) C(13) C(18) 24.6(3) no . . .
C(13) P(1) C(7) C(8) -104.1(2) no . . .
C(13) P(1) C(7) C(12) 77.7(2) no . . .
P(1) C(1) C(2) C(3) 177.29(15) no . . .
P(1) C(1) C(6) C(5) -176.45(15) no . . .
C(2) C(1) C(6) C(5) 0.8(4) no . . .
C(6) C(1) C(2) C(3) -0.2(4) no . . .
C(1) C(2) C(3) C(4) -0.9(4) no . . .
C(2) C(3) C(4) C(5) 1.5(4) no . . .
C(3) C(4) C(5) C(6) -0.9(4) no . . .
C(4) C(5) C(6) C(1) -0.2(4) no . . .
P(1) C(7) C(8) C(9) -178.18(18) no . . .
P(1) C(7) C(12) C(11) 178.34(18) no . . .
C(8) C(7) C(12) C(11) 0.0(4) no . . .
C(12) C(7) C(8) C(9) -0.0(4) no . . .
C(7) C(8) C(9) C(10) 0.2(5) no . . .
C(8) C(9) C(10) C(11) -0.3(5) no . . .
C(9) C(10) C(11) C(12) 0.3(5) no . . .
C(10) C(11) C(12) C(7) -0.2(5) no . . .
P(1) C(13) C(14) C(15) 179.2(3) no . . .
P(1) C(13) C(18) C(17) -178.8(3) no . . .
C(14) C(13) C(18) C(17) 0.0(6) no . . .
C(18) C(13) C(14) C(15) 0.3(6) no . . .
C(13) C(14) C(15) C(16) -0.7(6) no . . .
C(14) C(15) C(16) C(17) 0.7(7) no . . .
C(15) C(16) C(17) C(18) -0.4(6) no . . .
C(16) C(17) C(18) C(13) 0.0(6) no . . .
